data_4074228
loop_
_publ_author_name
'Goicoechea, Jose M.'
'Sevov, Slavi C.'

_publ_section_title
;
 Organozinc Derivatives of Deltahedral Zintl Ions:&#x00A0; Synthesis and
 Characterization ofcloso-[E9Zn(C6H5)]3-(E = Si, Ge, Sn, Pb)
;
_journal_issue 19
_journal_name_full Organometallics
_journal_page_first 4530
_journal_paper_doi 10.1021/om060481g
_journal_volume 25
_journal_year 2006
_chemical_formula_moiety '3(C18 H36 K N2 O6), C6 H5 Sn9 Zn, C7 H8'
_chemical_formula_sum 'C67 H121 K3 N6 O18 Sn9 Zn'
_chemical_formula_weight 2549.58
_chemical_name_systematic
;
 (K-crypt)3[Sn9Zn(C6H5)]*tol
;
_space_group_IT_number 14
_symmetry_cell_setting monoclinic
_symmetry_space_group_name_Hall '-P 2yn'
_symmetry_space_group_name_H-M 'P 1 21/n 1'
_atom_sites_solution_hydrogens geom
_atom_sites_solution_primary direct
_atom_sites_solution_secondary difmap
_audit_creation_method SHELXL-97
_cell_angle_alpha 90.00
_cell_angle_beta 94.295(2)
_cell_angle_gamma 90.00
_cell_formula_units_Z 4
_cell_length_a 13.6322(4)
_cell_length_b 24.4665(8)
_cell_length_c 28.0370(9)
_cell_measurement_temperature 100(2)
_cell_volume 9325.0(5)
_computing_cell_refinement 'APEX2/SAINT (Bruker, 2004)'
_computing_data_collection 'APEX2 (Bruker, 2004)'
_computing_data_reduction 'SAINT/XPREP (Bruker, 2004; Sheldrick, 2003)'
_computing_molecular_graphics 'XP (Sheldrick, 1998)'
_computing_publication_material 'XCIF (Sheldrick, 2001)'
_computing_structure_refinement 'SHELXL-97 (Sheldrick, 1997)'
_computing_structure_solution 'SHELXS-97 (Sheldrick, 1990)'
_diffrn_ambient_temperature 100(2)
_diffrn_measured_fraction_theta_full 0.996
_diffrn_measured_fraction_theta_max 0.996
_diffrn_measurement_device_type 'CCD area detector'
_diffrn_measurement_method 'phi and omega scans'
_diffrn_radiation_monochromator graphite
_diffrn_radiation_source 'fine-focus sealed tube'
_diffrn_radiation_type MoK\a
_diffrn_radiation_wavelength 0.71073
_diffrn_reflns_av_R_equivalents 0.0423
_diffrn_reflns_av_sigmaI/netI 0.0324
_diffrn_reflns_limit_h_max 19
_diffrn_reflns_limit_h_min -21
_diffrn_reflns_limit_k_max 38
_diffrn_reflns_limit_k_min -38
_diffrn_reflns_limit_l_max 44
_diffrn_reflns_limit_l_min -44
_diffrn_reflns_number 292407
_diffrn_reflns_theta_full 34.45
_diffrn_reflns_theta_max 34.45
_diffrn_reflns_theta_min 1.62
_exptl_absorpt_coefficient_mu 2.812
_exptl_absorpt_correction_T_max 0.7290
_exptl_absorpt_correction_T_min 0.3847
_exptl_absorpt_correction_type multi-scan
_exptl_absorpt_process_details 'Blessing, R.H. (1995) Acta Cryst. A51, 33-38'
_exptl_crystal_colour black
_exptl_crystal_density_diffrn 1.816
_exptl_crystal_density_method 'not measured'
_exptl_crystal_description brick
_exptl_crystal_F_000 4984
_exptl_crystal_size_max 0.42
_exptl_crystal_size_mid 0.33
_exptl_crystal_size_min 0.12
_refine_diff_density_max 3.260
_refine_diff_density_min -2.786
_refine_diff_density_rms 0.154
_refine_ls_extinction_method none
_refine_ls_goodness_of_fit_ref 1.068
_refine_ls_hydrogen_treatment constr
_refine_ls_matrix_type full
_refine_ls_number_parameters 938
_refine_ls_number_reflns 39255
_refine_ls_number_restraints 564
_refine_ls_restrained_S_all 1.064
_refine_ls_R_factor_all 0.0603
_refine_ls_R_factor_gt 0.0371
_refine_ls_shift/su_max 0.002
_refine_ls_shift/su_mean 0.000
_refine_ls_structure_factor_coef Fsqd
_refine_ls_weighting_details 'calc w=1/[\s^2^(Fo^2^)+(0.0102P)^2^+34.8546P] where P=(Fo^2^+2Fc^2^)/3'
_refine_ls_weighting_scheme calc
_refine_ls_wR_factor_gt 0.0658
_refine_ls_wR_factor_ref 0.0754
_reflns_number_gt 30153
_reflns_number_total 39255
_reflns_threshold_expression >2sigma(I)
_cod_data_source_file om060481gsi20060726_034836.cif
_cod_data_source_block '[Sn9ZnPh]3-'
_cod_depositor_comments
;
The following automatic conversions were performed:

'_symmetry_cell_setting' value 'Monoclinic' changed to 'monoclinic'
according to /home/saulius/struct/CIF-dictionaries/cif_core.dic
dictionary named 'cif_core.dic' version 2.4.1 from 2010-06-29.

Automatic conversion script
Id: cif_fix_values 1715 2011-07-08 13:25:40Z adriana 
;
_cod_original_sg_symbol_H-M P2(1)/n
_cod_database_code 4074228

loop_
_symmetry_equiv_pos_as_xyz
'x, y, z'
'-x+1/2, y+1/2, -z+1/2'
'-x, -y, -z'
'x-1/2, -y-1/2, z-1/2'

loop_
_atom_site_label
_atom_site_type_symbol
_atom_site_fract_x
_atom_site_fract_y
_atom_site_fract_z
_atom_site_U_iso_or_equiv
_atom_site_adp_type
_atom_site_occupancy
_atom_site_symmetry_multiplicity
_atom_site_calc_flag
_atom_site_refinement_flags
Zn1 Zn 0.41365(3) 0.231416(16) 0.143600(13) 0.02398(7) Uani 1 1 d .
Sn1 Sn 0.818824(14) 0.273646(9) 0.088071(7) 0.02221(4) Uani 1 1 d .
Sn2 Sn 0.683371(14) 0.184675(8) 0.058697(7) 0.01880(4) Uani 1 1 d .
Sn3 Sn 0.628899(15) 0.311966(8) 0.044336(7) 0.02008(4) Uani 1 1 d .
Sn4 Sn 0.699896(15) 0.332075(8) 0.155360(7) 0.02111(4) Uani 1 1 d .
Sn5 Sn 0.754873(14) 0.205038(8) 0.166385(7) 0.01944(4) Uani 1 1 d .
Sn6 Sn 0.480063(14) 0.226244(8) 0.052092(7) 0.01939(4) Uani 1 1 d .
Sn7 Sn 0.493448(15) 0.329559(8) 0.119736(7) 0.02000(4) Uani 1 1 d .
Sn8 Sn 0.578544(14) 0.255114(8) 0.204309(6) 0.01838(4) Uani 1 1 d .
Sn9 Sn 0.562442(14) 0.154646(8) 0.137242(7) 0.01900(4) Uani 1 1 d .
C1 C 0.2775(2) 0.21376(13) 0.15926(11) 0.0237(6) Uani 1 1 d U
C2 C 0.2564(3) 0.16980(15) 0.18867(13) 0.0325(7) Uani 1 1 d U
H2 H 0.3097 0.1495 0.2036 0.039 Uiso 1 1 calc R
C3 C 0.1613(3) 0.15441(18) 0.19709(18) 0.0485(11) Uani 1 1 d U
H3 H 0.1506 0.1242 0.2173 0.058 Uiso 1 1 calc R
C4 C 0.0827(3) 0.18287(19) 0.17617(18) 0.0491(11) Uani 1 1 d U
H4 H 0.0174 0.1724 0.1816 0.059 Uiso 1 1 calc R
C5 C 0.0994(3) 0.22662(17) 0.14736(16) 0.0426(10) Uani 1 1 d U
H5 H 0.0455 0.2467 0.1329 0.051 Uiso 1 1 calc R
C6 C 0.1950(2) 0.24163(14) 0.13918(12) 0.0295(7) Uani 1 1 d U
H6 H 0.2047 0.2721 0.1191 0.035 Uiso 1 1 calc R
K1 K 0.64645(5) 0.08918(3) 0.40799(2) 0.02407(12) Uani 1 1 d .
N11 N 0.6294(2) 0.08906(12) 0.30086(10) 0.0330(6) Uani 1 1 d U
N12 N 0.6674(3) 0.08733(12) 0.51680(10) 0.0378(7) Uani 1 1 d U
O11 O 0.6477(4) -0.00891(13) 0.35755(11) 0.0837(15) Uani 1 1 d U
O12 O 0.65311(18) -0.01057(9) 0.45880(8) 0.0292(5) Uani 1 1 d U
O13 O 0.4745(2) 0.13074(15) 0.35819(10) 0.0519(8) Uani 1 1 d U
O14 O 0.5005(3) 0.13764(14) 0.45827(11) 0.0613(10) Uani 1 1 d U
O15 O 0.7889(2) 0.14757(14) 0.35744(10) 0.0483(8) Uani 1 1 d U
O16 O 0.8096(2) 0.13456(11) 0.45750(9) 0.0394(6) Uani 1 1 d U
C101 C 0.6519(6) 0.0352(2) 0.28249(17) 0.0765(19) Uani 1 1 d U
H10A H 0.7239 0.0327 0.2803 0.092 Uiso 1 1 calc R
H10B H 0.6205 0.0320 0.2496 0.092 Uiso 1 1 calc R
C102 C 0.6208(4) -0.01124(16) 0.31036(14) 0.0443(10) Uani 1 1 d U
H10C H 0.5482 -0.0140 0.3061 0.053 Uiso 1 1 calc R
H10D H 0.6483 -0.0450 0.2972 0.053 Uiso 1 1 calc R
C103 C 0.6210(3) -0.05511(13) 0.38471(13) 0.0360(8) Uani 1 1 d U
H10E H 0.6311 -0.0894 0.3670 0.043 Uiso 1 1 calc R
H10F H 0.5511 -0.0529 0.3919 0.043 Uiso 1 1 calc R
C104 C 0.6862(3) -0.05323(16) 0.42918(15) 0.0410(9) Uani 1 1 d U
H10G H 0.6843 -0.0887 0.4461 0.049 Uiso 1 1 calc R
H10H H 0.7548 -0.0461 0.4216 0.049 Uiso 1 1 calc R
C105 C 0.7039(5) -0.0093(2) 0.50399(18) 0.0738(19) Uani 1 1 d U
H10I H 0.7741 -0.0009 0.5007 0.089 Uiso 1 1 calc R
H10J H 0.7000 -0.0456 0.5194 0.089 Uiso 1 1 calc R
C106 C 0.6605(5) 0.03272(17) 0.53415(14) 0.0621(15) Uani 1 1 d U
H10K H 0.5903 0.0238 0.5368 0.074 Uiso 1 1 calc R
H10L H 0.6939 0.0309 0.5667 0.074 Uiso 1 1 calc R
C107 C 0.5297(4) 0.1032(3) 0.28291(16) 0.0671(16) Uani 1 1 d U
H10M H 0.5318 0.1168 0.2497 0.081 Uiso 1 1 calc R
H10N H 0.4897 0.0694 0.2815 0.081 Uiso 1 1 calc R
C108 C 0.4796(4) 0.1435(2) 0.30997(15) 0.0517(11) Uani 1 1 d U
H10O H 0.5138 0.1790 0.3076 0.062 Uiso 1 1 calc R
H10P H 0.4119 0.1481 0.2952 0.062 Uiso 1 1 calc R
C109 C 0.4186(5) 0.1625(3) 0.3844(2) 0.0786(19) Uani 1 1 d U
H10Q H 0.3508 0.1623 0.3690 0.094 Uiso 1 1 calc R
H10R H 0.4433 0.2005 0.3827 0.094 Uiso 1 1 calc R
C110 C 0.4135(4) 0.1486(3) 0.4339(2) 0.0710(17) Uani 1 1 d U
H11A H 0.3820 0.1793 0.4500 0.085 Uiso 1 1 calc R
H11B H 0.3704 0.1163 0.4359 0.085 Uiso 1 1 calc R
C111 C 0.5009(4) 0.1269(2) 0.50707(17) 0.0610(14) Uani 1 1 d U
H11C H 0.4661 0.0918 0.5112 0.073 Uiso 1 1 calc R
H11D H 0.4626 0.1558 0.5219 0.073 Uiso 1 1 calc R
C112 C 0.5967(6) 0.1235(3) 0.53309(17) 0.088(2) Uani 1 1 d U
H11E H 0.6256 0.1606 0.5339 0.106 Uiso 1 1 calc R
H11F H 0.5861 0.1134 0.5665 0.106 Uiso 1 1 calc R
C113 C 0.6982(4) 0.1287(3) 0.28316(16) 0.0626(15) Uani 1 1 d U
H11G H 0.7094 0.1189 0.2497 0.075 Uiso 1 1 calc R
H11H H 0.6661 0.1650 0.2824 0.075 Uiso 1 1 calc R
C114 C 0.7938(3) 0.13393(19) 0.30964(15) 0.0448(10) Uani 1 1 d U
H11I H 0.8296 0.0989 0.3077 0.054 Uiso 1 1 calc R
H11J H 0.8323 0.1623 0.2941 0.054 Uiso 1 1 calc R
C115 C 0.8798(3) 0.14788(18) 0.38407(16) 0.0430(10) Uani 1 1 d U
H11K H 0.9256 0.1716 0.3677 0.052 Uiso 1 1 calc R
H11L H 0.9070 0.1103 0.3847 0.052 Uiso 1 1 calc R
C116 C 0.8760(3) 0.1664(2) 0.43174(18) 0.0597(13) Uani 1 1 d U
H11M H 0.8549 0.2051 0.4315 0.072 Uiso 1 1 calc R
H11N H 0.9427 0.1644 0.4483 0.072 Uiso 1 1 calc R
C117 C 0.8124(4) 0.1461(2) 0.50635(15) 0.0580(13) Uani 1 1 d U
H11O H 0.8820 0.1491 0.5189 0.070 Uiso 1 1 calc R
H11P H 0.7811 0.1821 0.5106 0.070 Uiso 1 1 calc R
C118 C 0.7661(6) 0.1077(3) 0.53335(17) 0.096(2) Uani 1 1 d U
H11Q H 0.7614 0.1234 0.5656 0.115 Uiso 1 1 calc R
H11R H 0.8102 0.0756 0.5372 0.115 Uiso 1 1 calc R
K2 K 0.87510(5) 0.91556(3) 0.07396(2) 0.02226(11) Uani 1 1 d .
N21 N 0.8846(3) 0.84608(11) -0.01138(10) 0.0353(7) Uani 1 1 d U
N22 N 0.8755(4) 0.98790(15) 0.16133(13) 0.0654(14) Uani 1 1 d U
O21 O 0.8226(2) 0.80555(10) 0.08048(10) 0.0410(7) Uani 1 1 d U
O22 O 0.8515(2) 0.86802(11) 0.16423(9) 0.0362(6) Uani 1 1 d U
O23 O 0.74459(16) 0.93676(11) -0.00822(10) 0.0352(6) Uani 1 1 d U
O24 O 0.7181(3) 0.98643(13) 0.08120(13) 0.0649(11) Uani 1 1 d U
O25 O 1.05338(16) 0.90921(10) 0.02997(9) 0.0301(5) Uani 1 1 d U
O26 O 1.0386(2) 0.98925(11) 0.09967(10) 0.0456(7) Uani 1 1 d U
C201 C 0.8360(4) 0.79319(15) -0.00329(15) 0.0538(13) Uani 1 1 d U
H20A H 0.8560 0.7664 -0.0272 0.065 Uiso 1 1 calc R
H20B H 0.7638 0.7980 -0.0082 0.065 Uiso 1 1 calc R
C202 C 0.8611(4) 0.77077(15) 0.04629(16) 0.0531(13) Uani 1 1 d U
H20C H 0.8330 0.7337 0.0489 0.064 Uiso 1 1 calc R
H20D H 0.9334 0.7681 0.0524 0.064 Uiso 1 1 calc R
C203 C 0.8311(3) 0.78172(16) 0.12704(15) 0.0439(11) Uani 1 1 d U
H20E H 0.9009 0.7730 0.1362 0.053 Uiso 1 1 calc R
H20F H 0.7929 0.7473 0.1269 0.053 Uiso 1 1 calc R
C204 C 0.7936(3) 0.82042(18) 0.16223(16) 0.0454(11) Uani 1 1 d U
H20G H 0.7243 0.8299 0.1527 0.054 Uiso 1 1 calc R
H20H H 0.7960 0.8031 0.1942 0.054 Uiso 1 1 calc R
C205 C 0.8296(4) 0.9030(2) 0.20340(16) 0.0618(15) Uani 1 1 d U
H20I H 0.8413 0.8829 0.2340 0.074 Uiso 1 1 calc R
H20J H 0.7594 0.9138 0.1999 0.074 Uiso 1 1 calc R
C206 C 0.8933(5) 0.95293(19) 0.20408(15) 0.0695(18) Uani 1 1 d U
H20K H 0.8818 0.9747 0.2329 0.083 Uiso 1 1 calc R
H20L H 0.9631 0.9414 0.2067 0.083 Uiso 1 1 calc R
C207 C 0.8332(4) 0.87416(15) -0.05294(13) 0.0443(10) Uani 1 1 d U
H20M H 0.8258 0.8482 -0.0801 0.053 Uiso 1 1 calc R
H20N H 0.8745 0.9049 -0.0626 0.053 Uiso 1 1 calc R
C208 C 0.7343(3) 0.89564(16) -0.04341(17) 0.0515(13) Uani 1 1 d U
H20O H 0.7015 0.9108 -0.0732 0.062 Uiso 1 1 calc R
H20P H 0.6930 0.8656 -0.0323 0.062 Uiso 1 1 calc R
C209 C 0.6515(3) 0.9550(2) 0.0065(2) 0.0653(17) Uani 1 1 d U
H20Q H 0.6199 0.9251 0.0235 0.078 Uiso 1 1 calc R
H20R H 0.6079 0.9649 -0.0220 0.078 Uiso 1 1 calc R
C210 C 0.6648(3) 1.0028(2) 0.0383(2) 0.0667(18) Uani 1 1 d U
H21A H 0.7012 1.0318 0.0225 0.080 Uiso 1 1 calc R
H21B H 0.5999 1.0176 0.0455 0.080 Uiso 1 1 calc R
C211 C 0.7391(6) 1.0329(2) 0.1116(2) 0.092(3) Uani 1 1 d U
H21C H 0.6783 1.0544 0.1144 0.111 Uiso 1 1 calc R
H21D H 0.7880 1.0566 0.0974 0.111 Uiso 1 1 calc R
C212 C 0.7790(6) 1.0140(2) 0.16067(19) 0.096(3) Uani 1 1 d U
H21E H 0.7837 1.0459 0.1824 0.115 Uiso 1 1 calc R
H21F H 0.7319 0.9878 0.1732 0.115 Uiso 1 1 calc R
C213 C 0.9872(4) 0.83667(17) -0.02027(14) 0.0467(11) Uani 1 1 d U
H21G H 0.9898 0.8200 -0.0523 0.056 Uiso 1 1 calc R
H21H H 1.0155 0.8100 0.0035 0.056 Uiso 1 1 calc R
C214 C 1.0497(3) 0.88730(19) -0.01787(15) 0.0460(10) Uani 1 1 d U
H21I H 1.1170 0.8783 -0.0264 0.055 Uiso 1 1 calc R
H21J H 1.0216 0.9148 -0.0409 0.055 Uiso 1 1 calc R
C215 C 1.1183(3) 0.95420(18) 0.03458(18) 0.0473(11) Uani 1 1 d U
H21K H 1.0912 0.9849 0.0147 0.057 Uiso 1 1 calc R
H21L H 1.1826 0.9439 0.0231 0.057 Uiso 1 1 calc R
C216 C 1.1315(3) 0.97120(17) 0.08444(18) 0.0518(13) Uani 1 1 d U
H21M H 1.1566 0.9402 0.1045 0.062 Uiso 1 1 calc R
H21N H 1.1801 1.0013 0.0879 0.062 Uiso 1 1 calc R
C217 C 1.0508(5) 1.0083(2) 0.14681(17) 0.0733(19) Uani 1 1 d U
H21O H 1.1008 1.0377 0.1493 0.088 Uiso 1 1 calc R
H21P H 1.0735 0.9781 0.1685 0.088 Uiso 1 1 calc R
C218 C 0.9568(6) 1.0290(2) 0.16031(17) 0.077(2) Uani 1 1 d U
H21Q H 0.9351 1.0584 0.1377 0.092 Uiso 1 1 calc R
H21R H 0.9670 1.0457 0.1925 0.092 Uiso 1 1 calc R
K3 K 0.16078(4) 0.37697(3) 0.30607(2) 0.01954(11) Uani 1 1 d .
N31 N 0.2364(2) 0.42196(11) 0.21559(9) 0.0264(5) Uani 1 1 d U
N32 N 0.08704(18) 0.33394(10) 0.39748(9) 0.0216(5) Uani 1 1 d U
O31 O 0.36433(17) 0.36679(10) 0.29063(8) 0.0276(5) Uani 1 1 d U
O32 O 0.28456(17) 0.31229(10) 0.36830(8) 0.0289(5) Uani 1 1 d U
O33 O 0.13933(17) 0.49158(9) 0.28178(8) 0.0254(4) Uani 1 1 d U
O34 O 0.10112(16) 0.45258(9) 0.37464(8) 0.0229(4) Uani 1 1 d U
O35 O 0.07416(17) 0.34264(10) 0.21992(8) 0.0297(5) Uani 1 1 d U
O36 O -0.01625(17) 0.31420(10) 0.30391(8) 0.0284(5) Uani 1 1 d U
C301 C 0.3444(3) 0.41999(15) 0.21877(12) 0.0308(7) Uani 1 1 d U
H30A H 0.3703 0.4519 0.2374 0.037 Uiso 1 1 calc R
H30B H 0.3671 0.4231 0.1862 0.037 Uiso 1 1 calc R
C302 C 0.3867(3) 0.36868(15) 0.24165(12) 0.0300(7) Uani 1 1 d U
H30C H 0.3585 0.3363 0.2245 0.036 Uiso 1 1 calc R
H30D H 0.4589 0.3681 0.2397 0.036 Uiso 1 1 calc R
C303 C 0.4065(2) 0.31906(15) 0.31264(12) 0.0302(7) Uani 1 1 d U
H30E H 0.4783 0.3185 0.3093 0.036 Uiso 1 1 calc R
H30F H 0.3772 0.2860 0.2969 0.036 Uiso 1 1 calc R
C304 C 0.3870(2) 0.31939(16) 0.36441(12) 0.0315(7) Uani 1 1 d U
H30G H 0.4240 0.2895 0.3814 0.038 Uiso 1 1 calc R
H30H H 0.4089 0.3545 0.3792 0.038 Uiso 1 1 calc R
C305 C 0.2611(2) 0.30572(14) 0.41661(11) 0.0276(6) Uani 1 1 d U
H30I H 0.2747 0.3401 0.4345 0.033 Uiso 1 1 calc R
H30J H 0.3021 0.2764 0.4321 0.033 Uiso 1 1 calc R
C306 C 0.1543(3) 0.29123(13) 0.41723(11) 0.0273(6) Uani 1 1 d U
H30K H 0.1419 0.2572 0.3987 0.033 Uiso 1 1 calc R
H30L H 0.1395 0.2838 0.4506 0.033 Uiso 1 1 calc R
C307 C 0.2037(3) 0.47857(14) 0.20614(12) 0.0306(7) Uani 1 1 d U
H30M H 0.1354 0.4781 0.1914 0.037 Uiso 1 1 calc R
H30N H 0.2460 0.4954 0.1830 0.037 Uiso 1 1 calc R
C308 C 0.2074(3) 0.51307(13) 0.25084(12) 0.0287(6) Uani 1 1 d U
H30O H 0.2746 0.5124 0.2669 0.034 Uiso 1 1 calc R
H30P H 0.1904 0.5514 0.2425 0.034 Uiso 1 1 calc R
C309 C 0.1291(3) 0.52643(12) 0.32202(12) 0.0272(6) Uani 1 1 d U
H30Q H 0.1041 0.5626 0.3110 0.033 Uiso 1 1 calc R
H30R H 0.1939 0.5317 0.3398 0.033 Uiso 1 1 calc R
C310 C 0.0594(3) 0.50115(13) 0.35371(12) 0.0274(6) Uani 1 1 d U
H31A H 0.0447 0.5272 0.3792 0.033 Uiso 1 1 calc R
H31B H -0.0030 0.4923 0.3350 0.033 Uiso 1 1 calc R
C311 C 0.0396(2) 0.43105(13) 0.40881(11) 0.0247(6) Uani 1 1 d U
H31C H -0.0261 0.4226 0.3930 0.030 Uiso 1 1 calc R
H31D H 0.0311 0.4586 0.4341 0.030 Uiso 1 1 calc R
C312 C 0.0842(2) 0.37982(13) 0.43101(10) 0.0238(6) Uani 1 1 d U
H31E H 0.1521 0.3880 0.4441 0.029 Uiso 1 1 calc R
H31F H 0.0459 0.3688 0.4581 0.029 Uiso 1 1 calc R
C313 C 0.1973(3) 0.38569(16) 0.17701(12) 0.0344(8) Uani 1 1 d U
H31G H 0.2346 0.3509 0.1790 0.041 Uiso 1 1 calc R
H31H H 0.2084 0.4029 0.1459 0.041 Uiso 1 1 calc R
C314 C 0.0899(3) 0.37313(16) 0.17820(12) 0.0352(8) Uani 1 1 d U
H31I H 0.0518 0.4076 0.1781 0.042 Uiso 1 1 calc R
H31J H 0.0670 0.3519 0.1494 0.042 Uiso 1 1 calc R
C315 C -0.0260(3) 0.32566(17) 0.21971(13) 0.0362(8) Uani 1 1 d U
H31K H -0.0468 0.3081 0.1888 0.043 Uiso 1 1 calc R
H31L H -0.0688 0.3578 0.2238 0.043 Uiso 1 1 calc R
C316 C -0.0359(3) 0.28619(16) 0.25951(12) 0.0344(8) Uani 1 1 d U
H31M H -0.1033 0.2708 0.2576 0.041 Uiso 1 1 calc R
H31N H 0.0112 0.2557 0.2571 0.041 Uiso 1 1 calc R
C317 C -0.0248(3) 0.27807(14) 0.34295(12) 0.0309(7) Uani 1 1 d U
H31O H 0.0262 0.2493 0.3428 0.037 Uiso 1 1 calc R
H31P H -0.0902 0.2603 0.3403 0.037 Uiso 1 1 calc R
C318 C -0.0120(2) 0.31042(14) 0.38877(12) 0.0290(6) Uani 1 1 d U
H31Q H -0.0610 0.3404 0.3876 0.035 Uiso 1 1 calc R
H31R H -0.0253 0.2863 0.4159 0.035 Uiso 1 1 calc R
C10 C -0.0033(10) -0.0020(4) 0.4309(8) 0.279(11) Uani 1 1 d U
H10S H -0.0633 -0.0153 0.4132 0.418 Uiso 1 1 calc R
H10T H -0.0207 0.0171 0.4598 0.418 Uiso 1 1 calc R
H10U H 0.0396 -0.0330 0.4399 0.418 Uiso 1 1 calc R
C11 C 0.0483(7) 0.0358(4) 0.4006(6) 0.166(5) Uani 1 1 d U
C12 C 0.1019(6) 0.0815(4) 0.4155(5) 0.143(5) Uani 1 1 d U
H12 H 0.1119 0.0879 0.4489 0.172 Uiso 1 1 calc R
C13 C 0.1435(7) 0.1201(5) 0.3841(6) 0.157(5) Uani 1 1 d U
H13 H 0.1820 0.1499 0.3966 0.188 Uiso 1 1 calc R
C14 C 0.1267(7) 0.1130(6) 0.3368(5) 0.188(6) Uani 1 1 d U
H14 H 0.1542 0.1380 0.3156 0.226 Uiso 1 1 calc R
C15 C 0.0690(8) 0.0691(7) 0.3181(5) 0.186(6) Uani 1 1 d U
H15 H 0.0549 0.0656 0.2845 0.224 Uiso 1 1 calc R
C16 C 0.0303(8) 0.0282(6) 0.3512(5) 0.172(6) Uani 1 1 d U
H16 H -0.0059 -0.0026 0.3391 0.207 Uiso 1 1 calc R

loop_
_atom_site_aniso_label
_atom_site_aniso_U_11
_atom_site_aniso_U_22
_atom_site_aniso_U_33
_atom_site_aniso_U_23
_atom_site_aniso_U_13
_atom_site_aniso_U_12
Zn1 0.01706(15) 0.02971(18) 0.02565(17) -0.00575(14) 0.00491(13) -0.00041(13)
Sn1 0.01609(8) 0.02907(10) 0.02156(9) 0.00168(7) 0.00207(7) -0.00393(7)
Sn2 0.01832(8) 0.02216(9) 0.01629(8) -0.00444(7) 0.00374(6) 0.00119(6)
Sn3 0.02187(9) 0.02289(9) 0.01525(8) 0.00206(7) -0.00015(6) -0.00119(7)
Sn4 0.02307(9) 0.02096(9) 0.01879(8) -0.00326(7) -0.00175(7) -0.00478(7)
Sn5 0.01664(8) 0.02401(9) 0.01745(8) 0.00186(7) -0.00011(6) 0.00254(7)
Sn6 0.01609(8) 0.02491(9) 0.01678(8) -0.00527(7) -0.00141(6) -0.00086(7)
Sn7 0.02183(9) 0.02062(8) 0.01720(8) -0.00223(7) -0.00079(7) 0.00537(7)
Sn8 0.02117(8) 0.02075(8) 0.01334(7) -0.00128(6) 0.00211(6) 0.00266(7)
Sn9 0.02019(8) 0.01616(8) 0.02131(9) -0.00188(6) 0.00603(7) -0.00106(6)
C1 0.0189(12) 0.0266(14) 0.0255(14) -0.0078(11) 0.0011(10) 0.0031(10)
C2 0.0277(16) 0.0304(16) 0.0398(19) 0.0013(14) 0.0054(14) 0.0037(13)
C3 0.043(2) 0.042(2) 0.064(3) -0.002(2) 0.023(2) -0.0110(18)
C4 0.0233(17) 0.052(2) 0.074(3) -0.029(2) 0.0156(18) -0.0124(16)
C5 0.0207(15) 0.047(2) 0.058(2) -0.0291(19) -0.0095(15) 0.0082(14)
C6 0.0255(15) 0.0297(16) 0.0321(16) -0.0102(13) -0.0052(12) 0.0046(12)
K1 0.0348(3) 0.0192(3) 0.0175(3) 0.0008(2) -0.0031(2) -0.0061(2)
N11 0.0496(18) 0.0298(14) 0.0193(12) 0.0018(10) 0.0005(12) -0.0143(13)
N12 0.068(2) 0.0263(14) 0.0182(12) -0.0007(10) -0.0009(13) -0.0122(14)
O11 0.193(5) 0.0251(15) 0.0330(16) -0.0040(12) 0.007(2) -0.002(2)
O12 0.0366(13) 0.0215(10) 0.0279(11) 0.0000(9) -0.0087(9) 0.0048(9)
O13 0.0338(15) 0.085(2) 0.0365(15) 0.0185(15) -0.0024(12) 0.0122(15)
O14 0.085(3) 0.065(2) 0.0357(16) 0.0025(14) 0.0160(16) 0.0432(19)
O15 0.0316(14) 0.079(2) 0.0341(14) -0.0040(14) 0.0031(11) -0.0156(14)
O16 0.0517(16) 0.0340(13) 0.0298(12) 0.0073(10) -0.0154(11) -0.0203(12)
C101 0.156(6) 0.044(3) 0.031(2) -0.0091(19) 0.016(3) -0.007(3)
C102 0.070(3) 0.0314(18) 0.0343(19) -0.0080(15) 0.0196(19) -0.0122(18)
C103 0.054(2) 0.0186(14) 0.0348(18) -0.0033(13) 0.0015(16) 0.0003(14)
C104 0.0364(19) 0.0335(18) 0.052(2) -0.0123(17) -0.0020(17) 0.0126(15)
C105 0.109(5) 0.046(3) 0.058(3) -0.008(2) -0.053(3) 0.024(3)
C106 0.128(5) 0.035(2) 0.0205(17) 0.0052(15) -0.013(2) -0.011(3)
C107 0.061(3) 0.107(5) 0.031(2) 0.013(3) -0.013(2) -0.007(3)
C108 0.059(3) 0.055(3) 0.038(2) 0.0137(19) -0.019(2) 0.005(2)
C109 0.082(4) 0.088(4) 0.066(3) 0.020(3) 0.003(3) 0.057(3)
C110 0.044(3) 0.111(5) 0.060(3) 0.017(3) 0.018(2) 0.022(3)
C111 0.065(3) 0.083(4) 0.038(2) -0.007(2) 0.027(2) 0.002(3)
C112 0.134(6) 0.107(5) 0.024(2) -0.009(3) 0.008(3) 0.048(4)
C113 0.059(3) 0.097(4) 0.032(2) 0.004(2) 0.006(2) -0.033(3)
C114 0.048(2) 0.049(2) 0.038(2) 0.0099(18) 0.0086(18) -0.0147(19)
C115 0.0251(16) 0.045(2) 0.058(3) 0.0186(19) -0.0037(16) -0.0062(15)
C116 0.035(2) 0.087(4) 0.055(3) 0.002(3) -0.009(2) -0.022(2)
C117 0.063(3) 0.077(3) 0.0294(19) -0.005(2) -0.0205(19) -0.026(3)
C118 0.142(5) 0.117(5) 0.026(2) 0.006(3) -0.020(3) -0.090(4)
K2 0.0233(3) 0.0190(3) 0.0255(3) 0.0047(2) 0.0086(2) 0.0039(2)
N21 0.058(2) 0.0181(12) 0.0277(14) -0.0023(10) -0.0120(13) 0.0049(12)
N22 0.134(4) 0.0351(19) 0.0308(17) 0.0061(14) 0.035(2) 0.027(2)
O21 0.0519(16) 0.0268(12) 0.0405(14) 0.0164(11) -0.0207(12) -0.0127(11)
O22 0.0389(14) 0.0358(13) 0.0361(13) 0.0164(11) 0.0178(11) 0.0086(11)
O23 0.0159(10) 0.0378(13) 0.0513(16) 0.0216(12) -0.0009(10) -0.0033(9)
O24 0.078(2) 0.0543(19) 0.070(2) 0.0392(17) 0.0509(19) 0.0464(17)
O25 0.0200(10) 0.0323(12) 0.0393(13) 0.0111(10) 0.0099(9) 0.0023(9)
O26 0.071(2) 0.0311(13) 0.0312(13) 0.0034(11) -0.0188(13) -0.0174(13)
C201 0.095(4) 0.0186(16) 0.042(2) 0.0001(15) -0.031(2) -0.0084(19)
C202 0.085(3) 0.0208(16) 0.049(2) 0.0083(16) -0.027(2) -0.0085(18)
C203 0.041(2) 0.0350(19) 0.052(2) 0.0259(17) -0.0242(18) -0.0204(16)
C204 0.0251(16) 0.058(3) 0.053(2) 0.035(2) 0.0035(16) -0.0047(16)
C205 0.098(4) 0.055(3) 0.038(2) 0.018(2) 0.040(3) 0.027(3)
C206 0.144(6) 0.041(2) 0.0262(19) 0.0029(17) 0.029(3) 0.017(3)
C207 0.080(3) 0.0209(15) 0.0284(17) -0.0018(13) -0.0188(18) 0.0010(17)
C208 0.049(2) 0.0339(19) 0.065(3) 0.0186(19) -0.037(2) -0.0171(17)
C209 0.0120(14) 0.081(4) 0.104(4) 0.062(3) 0.0073(19) 0.0064(18)
C210 0.044(2) 0.057(3) 0.105(4) 0.053(3) 0.046(3) 0.033(2)
C211 0.156(6) 0.057(3) 0.075(4) 0.030(3) 0.073(4) 0.074(4)
C212 0.187(7) 0.054(3) 0.056(3) 0.022(2) 0.074(4) 0.066(4)
C213 0.071(3) 0.038(2) 0.0316(18) -0.0052(15) 0.0053(19) 0.028(2)
C214 0.043(2) 0.061(3) 0.038(2) 0.0118(18) 0.0241(17) 0.023(2)
C215 0.0173(15) 0.048(2) 0.077(3) 0.032(2) 0.0039(17) -0.0035(14)
C216 0.035(2) 0.037(2) 0.078(3) 0.026(2) -0.029(2) -0.0181(16)
C217 0.135(6) 0.044(3) 0.037(2) -0.003(2) -0.019(3) -0.035(3)
C218 0.167(7) 0.034(2) 0.029(2) -0.0059(18) 0.012(3) -0.016(3)
K3 0.0199(3) 0.0228(3) 0.0156(2) -0.0022(2) -0.0010(2) 0.0025(2)
N31 0.0304(14) 0.0300(13) 0.0193(11) -0.0015(10) 0.0044(10) 0.0057(11)
N32 0.0222(11) 0.0229(11) 0.0194(11) 0.0021(9) 0.0005(9) 0.0002(9)
O31 0.0260(11) 0.0335(12) 0.0236(10) -0.0008(9) 0.0039(9) 0.0101(9)
O32 0.0244(11) 0.0438(14) 0.0185(10) 0.0018(9) 0.0011(8) 0.0097(10)
O33 0.0311(11) 0.0224(10) 0.0233(10) -0.0014(8) 0.0064(9) 0.0013(8)
O34 0.0247(10) 0.0218(10) 0.0230(10) 0.0015(8) 0.0067(8) 0.0069(8)
O35 0.0288(11) 0.0405(13) 0.0184(10) -0.0031(9) -0.0068(8) 0.0007(10)
O36 0.0294(11) 0.0292(11) 0.0256(11) -0.0038(9) -0.0037(9) -0.0057(9)
C301 0.0300(16) 0.0362(17) 0.0273(15) 0.0008(13) 0.0085(13) 0.0058(13)
C302 0.0274(15) 0.0389(18) 0.0248(15) -0.0023(13) 0.0100(12) 0.0087(13)
C303 0.0215(14) 0.0382(18) 0.0312(16) 0.0000(13) 0.0037(12) 0.0126(12)
C304 0.0202(14) 0.045(2) 0.0282(15) 0.0020(14) -0.0030(12) 0.0117(13)
C305 0.0320(16) 0.0319(16) 0.0187(13) 0.0036(11) -0.0006(11) 0.0108(13)
C306 0.0360(17) 0.0253(14) 0.0205(13) 0.0056(11) 0.0014(12) 0.0023(12)
C307 0.0365(18) 0.0334(17) 0.0223(14) 0.0067(12) 0.0053(13) 0.0065(14)
C308 0.0303(16) 0.0256(15) 0.0306(16) 0.0051(12) 0.0057(13) 0.0033(12)
C309 0.0352(17) 0.0190(13) 0.0277(15) -0.0005(11) 0.0042(13) 0.0049(11)
C310 0.0327(16) 0.0227(14) 0.0273(15) 0.0002(11) 0.0046(12) 0.0094(12)
C311 0.0254(14) 0.0287(15) 0.0206(13) -0.0014(11) 0.0055(11) 0.0042(11)
C312 0.0260(14) 0.0290(15) 0.0168(12) -0.0008(11) 0.0033(10) 0.0019(11)
C313 0.046(2) 0.0403(19) 0.0170(14) -0.0022(13) 0.0030(13) 0.0040(16)
C314 0.047(2) 0.0387(19) 0.0180(14) -0.0023(13) -0.0082(14) 0.0032(16)
C315 0.0315(17) 0.049(2) 0.0265(16) -0.0087(15) -0.0099(13) -0.0015(15)
C316 0.0328(17) 0.0390(19) 0.0299(17) -0.0109(14) -0.0080(13) -0.0075(14)
C317 0.0316(16) 0.0274(15) 0.0333(17) -0.0019(13) 0.0002(13) -0.0076(13)
C318 0.0268(15) 0.0328(16) 0.0281(15) 0.0008(13) 0.0060(12) -0.0055(12)
C10 0.144(11) 0.061(6) 0.63(4) 0.008(13) 0.013(17) 0.023(7)
C11 0.077(5) 0.105(7) 0.308(15) -0.100(9) -0.044(7) 0.055(5)
C12 0.079(5) 0.102(6) 0.234(12) -0.073(7) -0.088(7) 0.051(5)
C13 0.068(5) 0.114(8) 0.283(16) -0.076(9) -0.026(8) 0.031(5)
C14 0.080(6) 0.244(13) 0.237(13) -0.176(11) -0.009(7) 0.044(7)
C15 0.106(8) 0.267(15) 0.194(12) -0.145(11) 0.059(8) 0.009(9)
C16 0.094(7) 0.194(12) 0.229(13) -0.153(11) 0.011(8) 0.050(7)

loop_
_atom_type_symbol
_atom_type_description
_atom_type_scat_dispersion_real
_atom_type_scat_dispersion_imag
_atom_type_scat_source
C C 0.0033 0.0016 'International Tables Vol C Tables 4.2.6.8 and 6.1.1.4'
H H 0.0000 0.0000 'International Tables Vol C Tables 4.2.6.8 and 6.1.1.4'
N N 0.0061 0.0033 'International Tables Vol C Tables 4.2.6.8 and 6.1.1.4'
O O 0.0106 0.0060 'International Tables Vol C Tables 4.2.6.8 and 6.1.1.4'
K K 0.2009 0.2494 'International Tables Vol C Tables 4.2.6.8 and 6.1.1.4'
Zn Zn 0.2839 1.4301 'International Tables Vol C Tables 4.2.6.8 and 6.1.1.4'
Sn Sn -0.6537 1.4246 'International Tables Vol C Tables 4.2.6.8 and 6.1.1.4'

loop_
_geom_angle_atom_site_label_1
_geom_angle_atom_site_label_2
_geom_angle_atom_site_label_3
_geom_angle
C1 Zn1 Sn7 129.73(9)
C1 Zn1 Sn8 129.55(9)
Sn7 Zn1 Sn8 69.436(10)
C1 Zn1 Sn9 124.44(9)
Sn7 Zn1 Sn9 105.758(13)
Sn8 Zn1 Sn9 67.630(10)
C1 Zn1 Sn6 124.53(9)
Sn7 Zn1 Sn6 69.675(11)
Sn8 Zn1 Sn6 105.658(13)
Sn9 Zn1 Sn6 67.751(10)
Sn2 Sn1 Sn3 66.576(7)
Sn2 Sn1 Sn5 64.611(7)
Sn3 Sn1 Sn5 101.089(8)
Sn2 Sn1 Sn4 100.067(8)
Sn3 Sn1 Sn4 66.555(7)
Sn5 Sn1 Sn4 65.911(7)
Sn1 Sn2 Sn9 110.587(8)
Sn1 Sn2 Sn6 109.339(9)
Sn9 Sn2 Sn6 63.624(7)
Sn1 Sn2 Sn5 57.923(6)
Sn9 Sn2 Sn5 58.069(7)
Sn6 Sn2 Sn5 103.204(8)
Sn1 Sn2 Sn3 56.742(7)
Sn9 Sn2 Sn3 101.437(7)
Sn6 Sn2 Sn3 56.701(6)
Sn5 Sn2 Sn3 91.080(7)
Sn1 Sn3 Sn6 109.491(9)
Sn1 Sn3 Sn7 109.162(8)
Sn6 Sn3 Sn7 64.972(7)
Sn1 Sn3 Sn2 56.682(6)
Sn6 Sn3 Sn2 56.925(7)
Sn7 Sn3 Sn2 101.714(8)
Sn1 Sn3 Sn4 56.922(7)
Sn6 Sn3 Sn4 101.323(8)
Sn7 Sn3 Sn4 56.185(7)
Sn2 Sn3 Sn4 88.691(7)
Sn7 Sn4 Sn8 65.202(7)
Sn7 Sn4 Sn1 109.485(8)
Sn8 Sn4 Sn1 110.279(9)
Sn7 Sn4 Sn5 103.014(8)
Sn8 Sn4 Sn5 57.694(6)
Sn1 Sn4 Sn5 57.035(7)
Sn7 Sn4 Sn3 56.931(6)
Sn8 Sn4 Sn3 102.458(8)
Sn1 Sn4 Sn3 56.523(6)
Sn5 Sn4 Sn3 89.785(7)
Sn1 Sn5 Sn9 109.714(8)
Sn1 Sn5 Sn8 108.953(8)
Sn9 Sn5 Sn8 62.953(7)
Sn1 Sn5 Sn2 57.467(7)
Sn9 Sn5 Sn2 57.559(6)
Sn8 Sn5 Sn2 102.041(7)
Sn1 Sn5 Sn4 57.055(7)
Sn9 Sn5 Sn4 100.449(8)
Sn8 Sn5 Sn4 56.234(6)
Sn2 Sn5 Sn4 90.436(7)
Zn1 Sn6 Sn3 108.032(10)
Zn1 Sn6 Sn2 109.079(10)
Sn3 Sn6 Sn2 66.374(7)
Zn1 Sn6 Sn9 56.020(9)
Sn3 Sn6 Sn9 104.350(8)
Sn2 Sn6 Sn9 58.128(6)
Zn1 Sn6 Sn7 54.462(9)
Sn3 Sn6 Sn7 57.565(7)
Sn2 Sn6 Sn7 103.117(7)
Sn9 Sn6 Sn7 89.342(7)
Zn1 Sn7 Sn4 109.000(11)
Zn1 Sn7 Sn3 109.234(11)
Sn4 Sn7 Sn3 66.884(7)
Zn1 Sn7 Sn8 55.845(9)
Sn4 Sn7 Sn8 57.412(7)
Sn3 Sn7 Sn8 103.970(8)
Zn1 Sn7 Sn6 55.863(9)
Sn4 Sn7 Sn6 103.507(8)
Sn3 Sn7 Sn6 57.463(6)
Sn8 Sn7 Sn6 89.465(7)
Zn1 Sn8 Sn4 107.938(11)
Zn1 Sn8 Sn5 109.549(10)
Sn4 Sn8 Sn5 66.072(7)
Zn1 Sn8 Sn9 56.226(9)
Sn4 Sn8 Sn9 104.122(8)
Sn5 Sn8 Sn9 58.405(6)
Zn1 Sn8 Sn7 54.719(10)
Sn4 Sn8 Sn7 57.386(7)
Sn5 Sn8 Sn7 103.432(8)
Sn9 Sn8 Sn7 89.801(7)
Zn1 Sn9 Sn2 109.378(11)
Zn1 Sn9 Sn5 109.690(11)
Sn2 Sn9 Sn5 64.372(7)
Zn1 Sn9 Sn8 56.143(9)
Sn2 Sn9 Sn8 103.795(8)
Sn5 Sn9 Sn8 58.642(7)
Zn1 Sn9 Sn6 56.229(9)
Sn2 Sn9 Sn6 58.248(7)
Sn5 Sn9 Sn6 103.865(8)
Sn8 Sn9 Sn6 91.387(7)
C6 C1 C2 114.8(3)
C6 C1 Zn1 122.8(3)
C2 C1 Zn1 122.3(2)
C3 C2 C1 123.0(4)
C3 C2 H2 118.5
C1 C2 H2 118.5
C4 C3 C2 119.9(4)
C4 C3 H3 120.0
C2 C3 H3 120.0
C5 C4 C3 119.3(4)
C5 C4 H4 120.3
C3 C4 H4 120.3
C4 C5 C6 120.2(4)
C4 C5 H5 119.9
C6 C5 H5 119.9
C5 C6 C1 122.8(4)
C5 C6 H6 118.6
C1 C6 H6 118.6
O16 K1 O11 124.42(13)
O16 K1 O14 98.82(11)
O11 K1 O14 130.90(14)
O16 K1 O12 95.71(7)
O11 K1 O12 60.69(8)
O14 K1 O12 96.29(9)
O16 K1 O13 135.23(10)
O11 K1 O13 95.48(13)
O14 K1 O13 59.99(10)
O12 K1 O13 123.65(9)
O16 K1 O15 59.95(8)
O11 K1 O15 98.51(12)
O14 K1 O15 124.97(11)
O12 K1 O15 133.01(9)
O13 K1 O15 98.27(9)
O16 K1 N11 120.19(8)
O11 K1 N11 59.55(9)
O14 K1 N11 120.18(10)
O12 K1 N11 120.14(8)
O13 K1 N11 60.38(9)
O15 K1 N11 60.64(8)
O16 K1 N12 59.41(9)
O11 K1 N12 119.49(9)
O14 K1 N12 61.08(10)
O12 K1 N12 58.96(7)
O13 K1 N12 120.85(10)
O15 K1 N12 119.10(9)
N11 K1 N12 178.70(10)
C107 N11 C101 108.0(4)
C107 N11 C113 109.4(4)
C101 N11 C113 108.8(4)
C107 N11 K1 110.3(3)
C101 N11 K1 110.7(2)
C113 N11 K1 109.6(2)
C112 N12 C106 114.4(5)
C112 N12 C118 108.4(5)
C106 N12 C118 106.9(4)
C112 N12 K1 107.5(3)
C106 N12 K1 110.6(2)
C118 N12 K1 109.0(3)
C102 O11 C103 115.4(3)
C102 O11 K1 121.6(3)
C103 O11 K1 113.6(2)
C105 O12 C104 112.7(3)
C105 O12 K1 115.7(3)
C104 O12 K1 109.7(2)
C109 O13 C108 118.1(4)
C109 O13 K1 114.9(3)
C108 O13 K1 117.4(3)
C110 O14 C111 118.3(4)
C110 O14 K1 117.5(3)
C111 O14 K1 117.7(3)
C114 O15 C115 114.3(3)
C114 O15 K1 116.2(2)
C115 O15 K1 110.2(2)
C117 O16 C116 114.5(3)
C117 O16 K1 122.4(3)
C116 O16 K1 118.7(2)
N11 C101 C102 116.0(4)
N11 C101 H10A 108.3
C102 C101 H10A 108.3
N11 C101 H10B 108.3
C102 C101 H10B 108.3
H10A C101 H10B 107.4
O11 C102 C101 115.1(4)
O11 C102 H10C 108.5
C101 C102 H10C 108.5
O11 C102 H10D 108.5
C101 C102 H10D 108.5
H10C C102 H10D 107.5
O11 C103 C104 105.4(3)
O11 C103 H10E 110.7
C104 C103 H10E 110.7
O11 C103 H10F 110.7
C104 C103 H10F 110.7
H10E C103 H10F 108.8
O12 C104 C103 108.5(3)
O12 C104 H10G 110.0
C103 C104 H10G 110.0
O12 C104 H10H 110.0
C103 C104 H10H 110.0
H10G C104 H10H 108.4
O12 C105 C106 109.9(4)
O12 C105 H10I 109.7
C106 C105 H10I 109.7
O12 C105 H10J 109.7
C106 C105 H10J 109.7
H10I C105 H10J 108.2
N12 C106 C105 114.6(4)
N12 C106 H10K 108.6
C105 C106 H10K 108.6
N12 C106 H10L 108.6
C105 C106 H10L 108.6
H10K C106 H10L 107.6
C108 C107 N11 116.5(4)
C108 C107 H10M 108.2
N11 C107 H10M 108.2
C108 C107 H10N 108.2
N11 C107 H10N 108.2
H10M C107 H10N 107.3
O13 C108 C107 114.6(4)
O13 C108 H10O 108.6
C107 C108 H10O 108.6
O13 C108 H10P 108.6
C107 C108 H10P 108.6
H10O C108 H10P 107.6
O13 C109 C110 117.5(4)
O13 C109 H10Q 107.9
C110 C109 H10Q 107.9
O13 C109 H10R 107.9
C110 C109 H10R 107.9
H10Q C109 H10R 107.2
O14 C110 C109 115.6(5)
O14 C110 H11A 108.4
C109 C110 H11A 108.4
O14 C110 H11B 108.4
C109 C110 H11B 108.4
H11A C110 H11B 107.4
O14 C111 C112 116.3(4)
O14 C111 H11C 108.2
C112 C111 H11C 108.2
O14 C111 H11D 108.2
C112 C111 H11D 108.2
H11C C111 H11D 107.4
N12 C112 C111 119.0(5)
N12 C112 H11E 107.6
C111 C112 H11E 107.6
N12 C112 H11F 107.6
C111 C112 H11F 107.6
H11E C112 H11F 107.0
C114 C113 N11 117.3(4)
C114 C113 H11G 108.0
N11 C113 H11G 108.0
C114 C113 H11H 108.0
N11 C113 H11H 108.0
H11G C113 H11H 107.2
O15 C114 C113 114.1(4)
O15 C114 H11I 108.7
C113 C114 H11I 108.7
O15 C114 H11J 108.7
C113 C114 H11J 108.7
H11I C114 H11J 107.6
O15 C115 C116 114.3(4)
O15 C115 H11K 108.7
C116 C115 H11K 108.7
O15 C115 H11L 108.7
C116 C115 H11L 108.7
H11K C115 H11L 107.6
C115 C116 O16 111.9(4)
C115 C116 H11M 109.2
O16 C116 H11M 109.2
C115 C116 H11N 109.2
O16 C116 H11N 109.2
H11M C116 H11N 107.9
C118 C117 O16 114.7(4)
C118 C117 H11O 108.6
O16 C117 H11O 108.6
C118 C117 H11P 108.6
O16 C117 H11P 108.6
H11O C117 H11P 107.6
C117 C118 N12 119.8(5)
C117 C118 H11Q 107.4
N12 C118 H11Q 107.4
C117 C118 H11R 107.4
N12 C118 H11R 107.4
H11Q C118 H11R 106.9
O24 K2 O21 113.23(10)
O24 K2 O25 139.82(8)
O21 K2 O25 102.10(9)
O24 K2 O22 92.95(8)
O21 K2 O22 59.87(8)
O25 K2 O22 122.04(7)
O24 K2 O23 60.47(10)
O21 K2 O23 94.63(7)
O25 K2 O23 99.39(7)
O22 K2 O23 133.84(8)
O24 K2 O26 100.10(11)
O21 K2 O26 140.75(8)
O25 K2 O26 58.16(9)
O22 K2 O26 99.76(8)
O23 K2 O26 120.43(7)
O24 K2 N21 120.08(11)
O21 K2 N21 61.60(9)
O25 K2 N21 61.29(9)
O22 K2 N21 120.32(8)
O23 K2 N21 60.75(8)
O26 K2 N21 118.58(10)
O24 K2 N22 61.90(13)
O21 K2 N22 119.73(10)
O25 K2 N22 116.05(12)
O22 K2 N22 60.55(9)
O23 K2 N22 120.77(11)
O26 K2 N22 58.84(12)
N21 K2 N22 177.33(13)
C213 N21 C201 109.6(3)
C213 N21 C207 110.0(3)
C201 N21 C207 109.6(3)
C213 N21 K2 109.3(2)
C201 N21 K2 109.4(2)
C207 N21 K2 108.9(2)
C212 N22 C206 110.9(4)
C212 N22 C218 111.9(5)
C206 N22 C218 109.1(5)
C212 N22 K2 107.4(4)
C206 N22 K2 108.0(2)
C218 N22 K2 109.5(3)
C202 O21 C203 111.5(3)
C202 O21 K2 115.2(2)
C203 O21 K2 116.7(2)
C204 O22 C205 112.0(3)
C204 O22 K2 114.0(2)
C205 O22 K2 118.8(2)
C208 O23 C209 112.3(4)
C208 O23 K2 117.4(2)
C209 O23 K2 109.6(3)
C210 O24 C211 110.3(4)
C210 O24 K2 117.7(3)
C211 O24 K2 114.7(3)
C215 O25 C214 110.6(3)
C215 O25 K2 118.2(2)
C214 O25 K2 117.3(2)
C217 O26 C216 109.7(4)
C217 O26 K2 118.3(3)
C216 O26 K2 114.3(2)
N21 C201 C202 112.7(3)
N21 C201 H20A 109.1
C202 C201 H20A 109.1
N21 C201 H20B 109.1
C202 C201 H20B 109.1
H20A C201 H20B 107.8
O21 C202 C201 109.6(3)
O21 C202 H20C 109.7
C201 C202 H20C 109.7
O21 C202 H20D 109.7
C201 C202 H20D 109.7
H20C C202 H20D 108.2
O21 C203 C204 109.8(3)
O21 C203 H20E 109.7
C204 C203 H20E 109.7
O21 C203 H20F 109.7
C204 C203 H20F 109.7
H20E C203 H20F 108.2
O22 C204 C203 109.5(3)
O22 C204 H20G 109.8
C203 C204 H20G 109.8
O22 C204 H20H 109.8
C203 C204 H20H 109.8
H20G C204 H20H 108.2
O22 C205 C206 109.9(4)
O22 C205 H20I 109.7
C206 C205 H20I 109.7
O22 C205 H20J 109.7
C206 C205 H20J 109.7
H20I C205 H20J 108.2
N22 C206 C205 113.7(5)
N22 C206 H20K 108.8
C205 C206 H20K 108.8
N22 C206 H20L 108.8
C205 C206 H20L 108.8
H20K C206 H20L 107.7
N21 C207 C208 113.8(4)
N21 C207 H20M 108.8
C208 C207 H20M 108.8
N21 C207 H20N 108.8
C208 C207 H20N 108.8
H20M C207 H20N 107.7
O23 C208 C207 109.5(3)
O23 C208 H20O 109.8
C207 C208 H20O 109.8
O23 C208 H20P 109.8
C207 C208 H20P 109.8
H20O C208 H20P 108.2
O23 C209 C210 110.5(4)
O23 C209 H20Q 109.6
C210 C209 H20Q 109.6
O23 C209 H20R 109.6
C210 C209 H20R 109.6
H20Q C209 H20R 108.1
O24 C210 C209 108.8(3)
O24 C210 H21A 109.9
C209 C210 H21A 109.9
O24 C210 H21B 109.9
C209 C210 H21B 109.9
H21A C210 H21B 108.3
O24 C211 C212 109.8(4)
O24 C211 H21C 109.7
C212 C211 H21C 109.7
O24 C211 H21D 109.7
C212 C211 H21D 109.7
H21C C211 H21D 108.2
N22 C212 C211 114.0(4)
N22 C212 H21E 108.7
C211 C212 H21E 108.7
N22 C212 H21F 108.7
C211 C212 H21F 108.7
H21E C212 H21F 107.6
N21 C213 C214 114.3(3)
N21 C213 H21G 108.7
C214 C213 H21G 108.7
N21 C213 H21H 108.7
C214 C213 H21H 108.7
H21G C213 H21H 107.6
O25 C214 C213 109.1(3)
O25 C214 H21I 109.9
C213 C214 H21I 109.9
O25 C214 H21J 109.9
C213 C214 H21J 109.9
H21I C214 H21J 108.3
O25 C215 C216 110.0(3)
O25 C215 H21K 109.7
C216 C215 H21K 109.7
O25 C215 H21L 109.7
C216 C215 H21L 109.7
H21K C215 H21L 108.2
O26 C216 C215 108.9(3)
O26 C216 H21M 109.9
C215 C216 H21M 109.9
O26 C216 H21N 109.9
C215 C216 H21N 109.9
H21M C216 H21N 108.3
O26 C217 C218 108.5(5)
O26 C217 H21O 110.0
C218 C217 H21O 110.0
O26 C217 H21P 110.0
C218 C217 H21P 110.0
H21O C217 H21P 108.4
C217 C218 N22 115.9(4)
C217 C218 H21Q 108.3
N22 C218 H21Q 108.3
C217 C218 H21R 108.3
N22 C218 H21R 108.3
H21Q C218 H21R 107.4
O35 K3 O32 124.87(8)
O35 K3 O34 132.24(7)
O32 K3 O34 97.79(7)
O35 K3 O31 101.50(7)
O32 K3 O31 60.06(7)
O34 K3 O31 119.51(7)
O35 K3 O36 60.59(7)
O32 K3 O36 100.18(7)
O34 K3 O36 94.62(7)
O31 K3 O36 141.24(7)
O35 K3 O33 93.45(7)
O32 K3 O33 137.24(7)
O34 K3 O33 59.85(6)
O31 K3 O33 97.54(7)
O36 K3 O33 116.44(7)
O35 K3 N32 119.58(7)
O32 K3 N32 59.99(7)
O34 K3 N32 61.28(7)
O31 K3 N32 119.29(7)
O36 K3 N32 59.67(7)
O33 K3 N32 120.30(7)
O35 K3 N31 61.47(8)
O32 K3 N31 119.90(7)
O34 K3 N31 117.80(7)
O31 K3 N31 60.42(7)
O36 K3 N31 121.30(7)
O33 K3 N31 58.92(7)
N32 K3 N31 178.88(8)
C313 N31 C301 109.4(3)
C313 N31 C307 110.3(3)
C301 N31 C307 109.3(3)
C313 N31 K3 105.7(2)
C301 N31 K3 109.94(19)
C307 N31 K3 112.10(19)
C312 N32 C318 109.8(2)
C312 N32 C306 110.4(2)
C318 N32 C306 108.9(3)
C312 N32 K3 107.71(17)
C318 N32 K3 110.87(18)
C306 N32 K3 109.27(18)
C303 O31 C302 109.6(2)
C303 O31 K3 111.86(19)
C302 O31 K3 115.04(18)
C304 O32 C305 112.3(2)
C304 O32 K3 115.50(19)
C305 O32 K3 119.02(17)
C308 O33 C309 111.6(2)
C308 O33 K3 116.34(18)
C309 O33 K3 113.97(17)
C311 O34 C310 110.4(2)
C311 O34 K3 115.45(17)
C310 O34 K3 113.04(17)
C314 O35 C315 110.7(3)
C314 O35 K3 119.0(2)
C315 O35 K3 116.24(19)
C317 O36 C316 110.6(3)
C317 O36 K3 115.89(18)
C316 O36 K3 112.3(2)
N31 C301 C302 113.8(3)
N31 C301 H30A 108.8
C302 C301 H30A 108.8
N31 C301 H30B 108.8
C302 C301 H30B 108.8
H30A C301 H30B 107.7
O31 C302 C301 109.5(3)
O31 C302 H30C 109.8
C301 C302 H30C 109.8
O31 C302 H30D 109.8
C301 C302 H30D 109.8
H30C C302 H30D 108.2
O31 C303 C304 108.8(3)
O31 C303 H30E 109.9
C304 C303 H30E 109.9
O31 C303 H30F 109.9
C304 C303 H30F 109.9
H30E C303 H30F 108.3
O32 C304 C303 108.7(3)
O32 C304 H30G 109.9
C303 C304 H30G 109.9
O32 C304 H30H 109.9
C303 C304 H30H 109.9
H30G C304 H30H 108.3
O32 C305 C306 109.0(3)
O32 C305 H30I 109.9
C306 C305 H30I 109.9
O32 C305 H30J 109.9
C306 C305 H30J 109.9
H30I C305 H30J 108.3
N32 C306 C305 114.0(3)
N32 C306 H30K 108.8
C305 C306 H30K 108.8
N32 C306 H30L 108.8
C305 C306 H30L 108.8
H30K C306 H30L 107.7
N31 C307 C308 112.7(3)
N31 C307 H30M 109.1
C308 C307 H30M 109.1
N31 C307 H30N 109.1
C308 C307 H30N 109.1
H30M C307 H30N 107.8
O33 C308 C307 108.5(3)
O33 C308 H30O 110.0
C307 C308 H30O 110.0
O33 C308 H30P 110.0
C307 C308 H30P 110.0
H30O C308 H30P 108.4
O33 C309 C310 109.2(3)
O33 C309 H30Q 109.8
C310 C309 H30Q 109.8
O33 C309 H30R 109.8
C310 C309 H30R 109.8
H30Q C309 H30R 108.3
O34 C310 C309 109.9(3)
O34 C310 H31A 109.7
C309 C310 H31A 109.7
O34 C310 H31B 109.7
C309 C310 H31B 109.7
H31A C310 H31B 108.2
O34 C311 C312 110.2(2)
O34 C311 H31C 109.6
C312 C311 H31C 109.6
O34 C311 H31D 109.6
C312 C311 H31D 109.6
H31C C311 H31D 108.1
N32 C312 C311 113.6(2)
N32 C312 H31E 108.8
C311 C312 H31E 108.8
N32 C312 H31F 108.8
C311 C312 H31F 108.8
H31E C312 H31F 107.7
N31 C313 C314 114.1(3)
N31 C313 H31G 108.7
C314 C313 H31G 108.7
N31 C313 H31H 108.7
C314 C313 H31H 108.7
H31G C313 H31H 107.6
O35 C314 C313 109.5(3)
O35 C314 H31I 109.8
C313 C314 H31I 109.8
O35 C314 H31J 109.8
C313 C314 H31J 109.8
H31I C314 H31J 108.2
O35 C315 C316 109.0(3)
O35 C315 H31K 109.9
C316 C315 H31K 109.9
O35 C315 H31L 109.9
C316 C315 H31L 109.9
H31K C315 H31L 108.3
O36 C316 C315 108.7(3)
O36 C316 H31M 110.0
C315 C316 H31M 110.0
O36 C316 H31N 110.0
C315 C316 H31N 110.0
H31M C316 H31N 108.3
O36 C317 C318 108.6(3)
O36 C317 H31O 110.0
C318 C317 H31O 110.0
O36 C317 H31P 110.0
C318 C317 H31P 110.0
H31O C317 H31P 108.3
N32 C318 C317 113.1(3)
N32 C318 H31Q 109.0
C317 C318 H31Q 109.0
N32 C318 H31R 109.0
C317 C318 H31R 109.0
H31Q C318 H31R 107.8
C11 C10 H10S 109.5
C11 C10 H10T 109.5
H10S C10 H10T 109.5
C11 C10 H10U 109.5
H10S C10 H10U 109.5
H10T C10 H10U 109.5
C12 C11 C16 117.0(16)
C12 C11 C10 126.8(16)
C16 C11 C10 115.6(12)
C11 C12 C13 124.8(13)
C11 C12 H12 117.6
C13 C12 H12 117.6
C14 C13 C12 118.4(12)
C14 C13 H13 120.8
C12 C13 H13 120.8
C13 C14 C15 121.0(16)
C13 C14 H14 119.5
C15 C14 H14 119.5
C14 C15 C16 119.6(14)
C14 C15 H15 120.2
C16 C15 H15 120.2
C11 C16 C15 118.9(13)
C11 C16 H16 120.5
C15 C16 H16 120.5

loop_
_geom_bond_atom_site_label_1
_geom_bond_atom_site_label_2
_geom_bond_distance
Zn1 C1 1.987(3)
Zn1 Sn7 2.7397(4)
Zn1 Sn8 2.7772(4)
Zn1 Sn9 2.7799(4)
Zn1 Sn6 2.7867(4)
Sn1 Sn2 2.9323(3)
Sn1 Sn3 2.9344(3)
Sn1 Sn5 2.9471(3)
Sn1 Sn4 2.9478(3)
Sn2 Sn9 2.9412(3)
Sn2 Sn6 2.9450(3)
Sn2 Sn5 3.1422(3)
Sn2 Sn3 3.2199(3)
Sn3 Sn6 2.9375(3)
Sn3 Sn7 2.9408(3)
Sn3 Sn4 3.2275(3)
Sn4 Sn7 2.9156(3)
Sn4 Sn8 2.9165(3)
Sn4 Sn5 3.2067(3)
Sn5 Sn9 2.9577(3)
Sn5 Sn8 2.9652(3)
Sn6 Sn9 3.1028(3)
Sn6 Sn7 3.1572(3)
Sn7 Sn8 3.1423(3)
Sn8 Sn9 3.0926(3)
C1 C6 1.397(4)
C1 C2 1.398(5)
C2 C3 1.387(5)
C2 H2 0.9500
C3 C4 1.372(7)
C3 H3 0.9500
C4 C5 1.370(7)
C4 H4 0.9500
C5 C6 1.389(5)
C5 H5 0.9500
C6 H6 0.9500
K1 O16 2.765(2)
K1 O11 2.786(3)
K1 O14 2.788(3)
K1 O12 2.824(2)
K1 O13 2.827(3)
K1 O15 2.869(3)
K1 N11 2.995(3)
K1 N12 3.043(3)
N11 C107 1.456(6)
N11 C101 1.456(6)
N11 C113 1.461(5)
N12 C112 1.410(7)
N12 C106 1.428(5)
N12 C118 1.476(7)
O11 C102 1.348(5)
O11 C103 1.425(5)
O12 C105 1.398(5)
O12 C104 1.428(4)
O13 C109 1.345(6)
O13 C108 1.394(5)
O14 C110 1.350(6)
O14 C111 1.393(5)
O15 C114 1.387(5)
O15 C115 1.399(4)
O16 C117 1.396(5)
O16 C116 1.430(5)
C101 C102 1.460(6)
C101 H10A 0.9900
C101 H10B 0.9900
C102 H10C 0.9900
C102 H10D 0.9900
C103 C104 1.476(5)
C103 H10E 0.9900
C103 H10F 0.9900
C104 H10G 0.9900
C104 H10H 0.9900
C105 C106 1.483(7)
C105 H10I 0.9900
C105 H10J 0.9900
C106 H10K 0.9900
C106 H10L 0.9900
C107 C108 1.446(8)
C107 H10M 0.9900
C107 H10N 0.9900
C108 H10O 0.9900
C108 H10P 0.9900
C109 C110 1.436(7)
C109 H10Q 0.9900
C109 H10R 0.9900
C110 H11A 0.9900
C110 H11B 0.9900
C111 C112 1.450(8)
C111 H11C 0.9900
C111 H11D 0.9900
C112 H11E 0.9900
C112 H11F 0.9900
C113 C114 1.456(6)
C113 H11G 0.9900
C113 H11H 0.9900
C114 H11I 0.9900
C114 H11J 0.9900
C115 C116 1.416(7)
C115 H11K 0.9900
C115 H11L 0.9900
C116 H11M 0.9900
C116 H11N 0.9900
C117 C118 1.388(7)
C117 H11O 0.9900
C117 H11P 0.9900
C118 H11Q 0.9900
C118 H11R 0.9900
K2 O24 2.774(3)
K2 O21 2.795(2)
K2 O25 2.811(2)
K2 O22 2.826(2)
K2 O23 2.851(3)
K2 O26 2.915(3)
K2 N21 2.946(3)
K2 N22 3.022(4)
N21 C213 1.457(6)
N21 C201 1.479(5)
N21 C207 1.483(4)
N22 C212 1.460(8)
N22 C206 1.478(6)
N22 C218 1.499(8)
O21 C202 1.412(6)
O21 C203 1.427(4)
O22 C204 1.405(5)
O22 C205 1.441(5)
O23 C208 1.409(5)
O23 C209 1.434(5)
O24 C210 1.415(6)
O24 C211 1.436(8)
O25 C215 1.412(5)
O25 C214 1.442(5)
O26 C217 1.399(5)
O26 C216 1.437(6)
C201 C202 1.510(6)
C201 H20A 0.9900
C201 H20B 0.9900
C202 H20C 0.9900
C202 H20D 0.9900
C203 C204 1.486(7)
C203 H20E 0.9900
C203 H20F 0.9900
C204 H20G 0.9900
C204 H20H 0.9900
C205 C206 1.499(8)
C205 H20I 0.9900
C205 H20J 0.9900
C206 H20K 0.9900
C206 H20L 0.9900
C207 C208 1.490(7)
C207 H20M 0.9900
C207 H20N 0.9900
C208 H20O 0.9900
C208 H20P 0.9900
C209 C210 1.474(8)
C209 H20Q 0.9900
C209 H20R 0.9900
C210 H21A 0.9900
C210 H21B 0.9900
C211 C212 1.514(8)
C211 H21C 0.9900
C211 H21D 0.9900
C212 H21E 0.9900
C212 H21F 0.9900
C213 C214 1.503(7)
C213 H21G 0.9900
C213 H21H 0.9900
C214 H21I 0.9900
C214 H21J 0.9900
C215 C216 1.457(7)
C215 H21K 0.9900
C215 H21L 0.9900
C216 H21M 0.9900
C216 H21N 0.9900
C217 C218 1.455(9)
C217 H21O 0.9900
C217 H21P 0.9900
C218 H21Q 0.9900
C218 H21R 0.9900
K3 O35 2.740(2)
K3 O32 2.820(2)
K3 O34 2.831(2)
K3 O31 2.851(2)
K3 O36 2.857(2)
K3 O33 2.895(2)
K3 N32 3.012(3)
K3 N31 3.017(3)
N31 C313 1.468(4)
N31 C301 1.469(4)
N31 C307 1.473(4)
N32 C312 1.467(4)
N32 C318 1.471(4)
N32 C306 1.471(4)
O31 C303 1.422(4)
O31 C302 1.430(4)
O32 C304 1.420(4)
O32 C305 1.424(4)
O33 C308 1.418(4)
O33 C309 1.430(4)
O34 C311 1.421(4)
O34 C310 1.425(4)
O35 C314 1.417(4)
O35 C315 1.427(4)
O36 C317 1.418(4)
O36 C316 1.429(4)
C301 C302 1.505(5)
C301 H30A 0.9900
C301 H30B 0.9900
C302 H30C 0.9900
C302 H30D 0.9900
C303 C304 1.495(5)
C303 H30E 0.9900
C303 H30F 0.9900
C304 H30G 0.9900
C304 H30H 0.9900
C305 C306 1.499(5)
C305 H30I 0.9900
C305 H30J 0.9900
C306 H30K 0.9900
C306 H30L 0.9900
C307 C308 1.509(5)
C307 H30M 0.9900
C307 H30N 0.9900
C308 H30O 0.9900
C308 H30P 0.9900
C309 C310 1.484(5)
C309 H30Q 0.9900
C309 H30R 0.9900
C310 H31A 0.9900
C310 H31B 0.9900
C311 C312 1.507(4)
C311 H31C 0.9900
C311 H31D 0.9900
C312 H31E 0.9900
C312 H31F 0.9900
C313 C314 1.499(5)
C313 H31G 0.9900
C313 H31H 0.9900
C314 H31I 0.9900
C314 H31J 0.9900
C315 C316 1.490(5)
C315 H31K 0.9900
C315 H31L 0.9900
C316 H31M 0.9900
C316 H31N 0.9900
C317 C318 1.508(5)
C317 H31O 0.9900
C317 H31P 0.9900
C318 H31Q 0.9900
C318 H31R 0.9900
C10 C11 1.47(2)
C10 H10S 0.9800
C10 H10T 0.9800
C10 H10U 0.9800
C11 C12 1.384(12)
C11 C16 1.400(18)
C12 C13 1.434(16)
C12 H12 0.9500
C13 C14 1.339(17)
C13 H13 0.9500
C14 C15 1.410(16)
C14 H14 0.9500
C15 C16 1.489(19)
C15 H15 0.9500
C16 H16 0.9500
